data_9007578
loop_
_publ_author_name
'Kocman, V.'
'Nuffield, E. W.'

_publ_section_title
;
 The crystal structure of wittichenite, Cu3BiS3
;
_journal_name_full 'Acta Crystallographica, Section B'
_journal_page_first 2528
_journal_page_last 2535
_journal_paper_doi 10.1107/S0567740873006953
_journal_volume 29
_journal_year 1973
_chemical_compound_source 'Daniel Mine, Wittichen, Baden, Germany'
_chemical_formula_sum 'Bi Cu3 S3'
_chemical_name_mineral Wittichenite
_space_group_IT_number 19
_symmetry_space_group_name_Hall 'P 2ac 2ab'
_symmetry_space_group_name_H-M 'P 21 21 21'
_cell_angle_alpha 90
_cell_angle_beta 90
_cell_angle_gamma 90
_cell_length_a 7.723
_cell_length_b 10.395
_cell_length_c 6.716
_cell_formula_units_Z 4
_cell_volume 539.164
_database_code_amcsd 0009490
_exptl_crystal_density_diffrn 6.108
_cod_original_formula_sum 'Cu3 Bi S3'
_cod_database_code 9007578

loop_
_space_group_symop_operation_xyz
x,y,z
-x,1/2+y,1/2-z
1/2+x,1/2-y,-z
1/2-x,-y,1/2+z

loop_
_atom_site_aniso_label
_atom_site_aniso_U_11
_atom_site_aniso_U_22
_atom_site_aniso_U_33
_atom_site_aniso_U_12
_atom_site_aniso_U_13
_atom_site_aniso_U_23
Cu1 0.02574 0.03772 0.02443 0.01407 0.00058 0.00145
Cu2 0.07352 0.03941 0.02089 0.02400 0.00820 0.00828
Cu3 0.01218 0.02666 0.03546 0.00268 0.00675 -0.00127
Bi 0.00695 0.01719 0.01956 -0.00081 0.00087 -0.00007
S1 0.01308 0.01993 0.01611 0.00033 -0.00431 0.00088
S2 0.00982 0.01850 0.01718 0.00211 0.00021 -0.00127
S3 0.01118 0.01511 0.01430 0.00094 0.00005 -0.00276

loop_
_atom_site_label
_atom_site_fract_x
_atom_site_fract_y
_atom_site_fract_z
_atom_site_U_iso_or_equiv
Cu1 0.35179 0.40167 0.13762 0.02660
Cu2 0.19037 0.10470 0.07838 0.03483
Cu3 0.05727 0.46445 -0.02628 0.02368
Bi 0.19716 -0.24401 0.12860 0.01570
S1 -0.44584 0.24619 0.10918 0.01672
S2 -0.31767 0.43669 -0.40779 0.01862
S3 -0.32136 0.06949 -0.41380 0.01887

loop_
_cod_related_entry_id
_cod_related_entry_database
_cod_related_entry_code
1 AMCSD 0009490
